data_4310720
loop_
_publ_author_name
'S. Curreli'
'P. Deplano'
'M. L. Mercuri'
'L. Pilia'
'A. Serpe'
'John A. Schlueter'
'Michael A. Whited'
'Urs Geiser'
'E. Coronado'
'C. J. G\'omez-Garc\'ia'
'E. Canadell'

_publ_contact_author_address
;
   Materials Science Divisions
   Argonne National Laboratory
   9700 South Cass Avenue
   Argonne, IL 60439, USA
;
_publ_contact_author_email JASchlueter@anl.gov
_publ_contact_author_fax '(630) 252-9151'
_publ_contact_author_name 'Schlueter, Dr. John A.'
_publ_contact_author_phone '(630) 252-3588'
_publ_section_title
;
 Synthesis, Crystal Structure, and Physical Properties of
 (BEDT-TTF)[Ni(tdas)~2~] (BEDT-TTF =
 Bis(ethylenedithio)tetrathiafulvalene; tdas =
 1,2,5-Thiadiazole-3,4-dithiolate): First Monomeric [Ni(tdas)~2~]-
 Monoanion
;
_journal_name_full 'Inorganic Chemistry'
_journal_page_first 2049
_journal_page_last 2056
_journal_paper_doi 10.1021/ic035079y
_journal_volume 43
_journal_year 2004
_chemical_formula_moiety '(C10 H8 S8) Ni (C2 S3 N2)2'
_chemical_formula_sum 'C14 H8 N4 Ni S14'
_chemical_formula_weight 739.79
_chemical_name_systematic
;
Bis(ethylenedithio)tetrathiafulvalenium bis(1,2,5-thiadizole-3,4-dithiol)
Nickel (II)
;
_space_group_IT_number 14
_symmetry_cell_setting monoclinic
_symmetry_space_group_name_Hall '-P 2ybc'
_symmetry_space_group_name_H-M 'P 1 21/c 1'
_atom_sites_solution_hydrogens geom
_atom_sites_solution_primary direct
_atom_sites_solution_secondary difmap
_audit_creation_method 'manual editing of SHELXL-97 cif file'
_cell_angle_alpha 90.00
_cell_angle_beta 96.974(2)
_cell_angle_gamma 90.00
_cell_formula_units_Z 4
_cell_length_a 17.2324(6)
_cell_length_b 13.2740(5)
_cell_length_c 10.9467(4)
_cell_measurement_reflns_used 2116
_cell_measurement_temperature 298(2)
_cell_measurement_theta_max 30.143
_cell_measurement_theta_min 2.38
_cell_volume 2485.45(16)
_computing_cell_refinement 'SAINT (Bruker, 2001)'
_computing_data_collection 'SMART (Siemens, 1995)'
_computing_data_reduction 'SAINT (Bruker, 2001)'
_computing_molecular_graphics 'SHELXTL (Sheldrick, 2001)'
_computing_publication_material 'SHELXTL (Sheldrick, 2001)'
_computing_structure_refinement 'SHELXTL (Sheldrick, 2001)'
_computing_structure_solution 'SHELXTL (Sheldrick, 2001)'
_diffrn_ambient_temperature 298(2)
_diffrn_measured_fraction_theta_full 0.993
_diffrn_measured_fraction_theta_max 0.993
_diffrn_measurement_device_type 'Siemens SMART CCD area detector'
_diffrn_measurement_method 'area detector \w scans'
_diffrn_radiation_monochromator graphite
_diffrn_radiation_source 'fine-focus sealed tube'
_diffrn_radiation_type MoK\a
_diffrn_radiation_wavelength 0.71073
_diffrn_reflns_av_R_equivalents 0.0381
_diffrn_reflns_av_sigmaI/netI 0.0354
_diffrn_reflns_limit_h_max 24
_diffrn_reflns_limit_h_min -25
_diffrn_reflns_limit_k_max 19
_diffrn_reflns_limit_k_min -19
_diffrn_reflns_limit_l_max 16
_diffrn_reflns_limit_l_min -16
_diffrn_reflns_number 33500
_diffrn_reflns_theta_full 31.51
_diffrn_reflns_theta_max 31.51
_diffrn_reflns_theta_min 1.94
_diffrn_standards_decay_% 0.00
_diffrn_standards_interval_count 1918
_diffrn_standards_interval_time 1175
_diffrn_standards_number 216
_exptl_absorpt_coefficient_mu 1.973
_exptl_absorpt_correction_T_max 0.905
_exptl_absorpt_correction_T_min 0.322
_exptl_absorpt_correction_type integration
_exptl_absorpt_process_details
;
(Sheldrick, 2001)
;
_exptl_crystal_colour black
_exptl_crystal_density_diffrn 1.977
_exptl_crystal_density_method 'not measured'
_exptl_crystal_description 'triangular plate'
_exptl_crystal_F_000 1488
_exptl_crystal_size_max 0.6
_exptl_crystal_size_mid 0.5
_exptl_crystal_size_min 0.05
_refine_diff_density_max 0.868
_refine_diff_density_min -0.800
_refine_diff_density_rms 0.075
_refine_ls_extinction_method none
_refine_ls_goodness_of_fit_ref 1.004
_refine_ls_hydrogen_treatment mixed
_refine_ls_matrix_type full
_refine_ls_number_parameters 297
_refine_ls_number_reflns 8224
_refine_ls_number_restraints 0
_refine_ls_restrained_S_all 1.004
_refine_ls_R_factor_all 0.0719
_refine_ls_R_factor_gt 0.0378
_refine_ls_shift/su_max 0.001
_refine_ls_shift/su_mean 0.000
_refine_ls_structure_factor_coef Fsqd
_refine_ls_weighting_details 'calc w=1/[\s^2^(Fo^2^)+(0.0381P)^2^+1.7346P] where P=(Fo^2^+2Fc^2^)/3'
_refine_ls_weighting_scheme calc
_refine_ls_wR_factor_gt 0.0853
_refine_ls_wR_factor_ref 0.1009
_reflns_number_gt 5411
_reflns_number_total 8224
_reflns_threshold_expression >2sigma(I)
_cod_data_source_file ic035079ysi20030915_121614.cif
_cod_data_source_block etnitdas
_cod_database_code 4310720

loop_
_symmetry_equiv_pos_as_xyz
'x, y, z'
'-x, y+1/2, -z+1/2'
'-x, -y, -z'
'x, -y-1/2, z-1/2'

loop_
_atom_site_label
_atom_site_type_symbol
_atom_site_fract_x
_atom_site_fract_y
_atom_site_fract_z
_atom_site_U_iso_or_equiv
_atom_site_adp_type
_atom_site_occupancy
_atom_site_symmetry_multiplicity
_atom_site_calc_flag
_atom_site_refinement_flags
_atom_site_disorder_assembly
_atom_site_disorder_group
S1 S 0.34452(3) 0.87996(5) 0.53488(6) 0.04005(14) Uani 1 1 d . . .
S2 S 0.40182(4) 0.86239(5) 0.29639(6) 0.04043(14) Uani 1 1 d . . .
S3 S 0.51733(4) 0.88196(5) 0.67203(6) 0.03983(14) Uani 1 1 d . . .
S4 S 0.58068(3) 0.86434(5) 0.43748(5) 0.03731(13) Uani 1 1 d . . .
S5 S 0.17627(4) 0.87219(6) 0.43473(7) 0.05079(17) Uani 1 1 d . . .
S6 S 0.24656(5) 0.85458(7) 0.15128(7) 0.0590(2) Uani 1 1 d . . .
S7 S 0.66821(4) 0.87006(6) 0.82715(6) 0.05318(18) Uani 1 1 d . . .
S8 S 0.74525(4) 0.85188(6) 0.54319(6) 0.05015(17) Uani 1 1 d . . .
C1 C 0.42359(13) 0.87547(16) 0.4532(2) 0.0340(5) Uani 1 1 d . . .
C2 C 0.49937(13) 0.87650(17) 0.5136(2) 0.0336(5) Uani 1 1 d . . .
C3 C 0.27398(14) 0.87300(18) 0.4073(2) 0.0396(5) Uani 1 1 d . . .
C4 C 0.30040(14) 0.86463(18) 0.2956(2) 0.0397(5) Uani 1 1 d . . .
C5 C 0.61827(14) 0.87056(17) 0.6790(2) 0.0361(5) Uani 1 1 d . . .
C6 C 0.64783(14) 0.86269(17) 0.5698(2) 0.0351(5) Uani 1 1 d . . .
C7 C 0.13962(17) 0.7899(2) 0.3095(3) 0.0630(9) Uani 1 1 d . . .
H7A H 0.1679 0.7266 0.3180 0.076 Uiso 1 1 calc R . .
H7B H 0.0849 0.7755 0.3149 0.076 Uiso 1 1 calc R . .
C8 C 0.14727(18) 0.8336(3) 0.1857(3) 0.0720(10) Uani 1 1 d . . .
H8A H 0.1197 0.8975 0.1787 0.086 Uiso 1 1 calc R . .
H8B H 0.1213 0.7890 0.1235 0.086 Uiso 1 1 calc R . .
C9A C 0.7605(2) 0.8166(3) 0.7931(3) 0.0497(6) Uiso 0.822(4) 1 d P A 1
H9AA H 0.7973 0.8173 0.8675 0.060 Uiso 0.822(4) 1 calc PR A 1
H9AB H 0.7520 0.7468 0.7685 0.060 Uiso 0.822(4) 1 calc PR A 1
C10A C 0.7959(2) 0.8720(3) 0.6931(3) 0.0497(6) Uiso 0.822(4) 1 d P A 1
H10A H 0.8498 0.8505 0.6936 0.060 Uiso 0.822(4) 1 calc PR A 1
H10B H 0.7962 0.9435 0.7110 0.060 Uiso 0.822(4) 1 calc PR A 1
C9B C 0.7660(10) 0.8812(13) 0.8040(15) 0.0497(6) Uiso 0.178(4) 1 d P A 2
H9BA H 0.7765 0.9502 0.7821 0.060 Uiso 0.178(4) 1 calc PR A 2
H9BB H 0.7987 0.8656 0.8801 0.060 Uiso 0.178(4) 1 calc PR A 2
C10B C 0.7868(10) 0.8124(14) 0.7047(14) 0.0497(6) Uiso 0.178(4) 1 d P A 2
H10C H 0.7681 0.7452 0.7202 0.060 Uiso 0.178(4) 1 calc PR A 2
H10D H 0.8433 0.8091 0.7090 0.060 Uiso 0.178(4) 1 calc PR A 2
Ni1 Ni 0.5000 0.5000 0.5000 0.03293(10) Uani 1 2 d S . .
S11 S 0.41247(4) 0.61766(5) 0.47049(6) 0.04702(16) Uani 1 1 d . . .
S12 S 0.43308(4) 0.39087(4) 0.38390(6) 0.04127(14) Uani 1 1 d . . .
S13 S 0.22793(4) 0.51712(6) 0.23327(8) 0.0581(2) Uani 1 1 d . . .
N11 N 0.29161(14) 0.42512(18) 0.2538(2) 0.0513(6) Uani 1 1 d . . .
N12 N 0.27420(14) 0.60208(19) 0.3232(2) 0.0532(6) Uani 1 1 d . . .
C11 C 0.34075(15) 0.56042(19) 0.3711(2) 0.0408(5) Uani 1 1 d . . .
C12 C 0.35021(14) 0.45852(19) 0.3320(2) 0.0386(5) Uani 1 1 d . . .
Ni2 Ni 0.0000 0.5000 0.0000 0.0780(2) Uani 1 2 d S . .
S21 S 0.00677(6) 0.58573(8) 0.16974(13) 0.0894(3) Uani 1 1 d . . .
S22 S 0.05144(6) 0.36409(7) 0.08793(14) 0.0894(4) Uani 1 1 d . . .
S23 S 0.08652(16) 0.40633(17) 0.4557(2) 0.1814(10) Uani 1 1 d . . .
N21 N 0.0549(3) 0.5136(4) 0.3961(5) 0.143(2) Uani 1 1 d . . .
N22 N 0.0880(3) 0.3389(3) 0.3325(5) 0.1213(15) Uani 1 1 d . . .
C21 C 0.0428(2) 0.4974(3) 0.2779(6) 0.0951(14) Uani 1 1 d . . .
C22 C 0.0611(2) 0.3977(3) 0.2389(5) 0.0915(14) Uani 1 1 d . . .

loop_
_atom_site_aniso_label
_atom_site_aniso_U_11
_atom_site_aniso_U_22
_atom_site_aniso_U_33
_atom_site_aniso_U_23
_atom_site_aniso_U_13
_atom_site_aniso_U_12
S1 0.0318(3) 0.0457(3) 0.0448(3) 0.0031(3) 0.0138(2) 0.0031(2)
S2 0.0341(3) 0.0461(3) 0.0427(3) -0.0047(3) 0.0110(2) 0.0025(3)
S3 0.0382(3) 0.0454(3) 0.0385(3) 0.0015(2) 0.0153(2) 0.0001(3)
S4 0.0320(3) 0.0454(3) 0.0361(3) -0.0029(2) 0.0105(2) 0.0045(2)
S5 0.0312(3) 0.0613(4) 0.0619(4) -0.0006(3) 0.0139(3) 0.0024(3)
S6 0.0446(4) 0.0782(5) 0.0529(4) -0.0063(4) 0.0003(3) -0.0049(4)
S7 0.0517(4) 0.0714(5) 0.0366(3) 0.0044(3) 0.0060(3) -0.0079(4)
S8 0.0330(3) 0.0701(5) 0.0487(4) -0.0061(3) 0.0103(3) 0.0040(3)
C1 0.0323(11) 0.0305(11) 0.0408(12) -0.0012(9) 0.0116(9) 0.0019(9)
C2 0.0322(11) 0.0310(11) 0.0398(12) 0.0005(9) 0.0131(9) 0.0022(9)
C3 0.0302(11) 0.0375(12) 0.0523(14) 0.0027(10) 0.0101(10) 0.0010(9)
C4 0.0323(12) 0.0362(12) 0.0507(14) -0.0016(10) 0.0047(10) 0.0014(9)
C5 0.0357(12) 0.0358(12) 0.0379(12) 0.0023(9) 0.0085(9) -0.0022(9)
C6 0.0329(11) 0.0342(11) 0.0389(12) -0.0007(9) 0.0073(9) 0.0004(9)
C7 0.0353(14) 0.0510(17) 0.104(3) -0.0173(17) 0.0137(15) -0.0046(12)
C8 0.0390(16) 0.097(3) 0.078(2) -0.024(2) -0.0002(15) 0.0005(17)
Ni1 0.0398(2) 0.02665(19) 0.0333(2) 0.00005(15) 0.00842(16) 0.00387(16)
S11 0.0531(4) 0.0331(3) 0.0531(4) -0.0078(3) -0.0008(3) 0.0123(3)
S12 0.0458(3) 0.0304(3) 0.0473(3) -0.0050(2) 0.0045(3) 0.0041(2)
S13 0.0383(4) 0.0691(5) 0.0660(5) -0.0003(4) 0.0028(3) 0.0031(3)
N11 0.0442(13) 0.0507(13) 0.0585(14) -0.0039(11) 0.0035(10) -0.0025(10)
N12 0.0450(13) 0.0567(14) 0.0576(14) -0.0001(11) 0.0052(11) 0.0149(11)
C11 0.0423(13) 0.0415(13) 0.0399(12) 0.0004(10) 0.0100(10) 0.0072(11)
C12 0.0382(12) 0.0398(13) 0.0397(12) 0.0012(10) 0.0120(10) 0.0012(10)
Ni2 0.0346(3) 0.0459(3) 0.1532(7) 0.0051(4) 0.0102(3) -0.0041(2)
S21 0.0548(5) 0.0580(5) 0.1561(11) 0.0020(6) 0.0155(6) 0.0077(4)
S22 0.0569(5) 0.0501(5) 0.1616(11) 0.0083(6) 0.0153(6) 0.0012(4)
S23 0.249(3) 0.1565(17) 0.1476(16) 0.0467(13) 0.0610(16) 0.1001(17)
N21 0.164(5) 0.132(4) 0.145(4) 0.020(3) 0.065(4) 0.063(3)
N22 0.117(3) 0.092(3) 0.163(4) 0.037(3) 0.046(3) 0.035(3)
C21 0.059(2) 0.083(3) 0.151(5) 0.017(3) 0.043(3) 0.013(2)
C22 0.0486(19) 0.062(2) 0.170(5) 0.022(3) 0.036(2) 0.0044(17)

loop_
_atom_type_symbol
_atom_type_description
_atom_type_scat_dispersion_real
_atom_type_scat_dispersion_imag
_atom_type_scat_source
C C 0.0033 0.0016 'International Tables Vol C Tables 4.2.6.8 and 6.1.1.4'
H H 0.0000 0.0000 'International Tables Vol C Tables 4.2.6.8 and 6.1.1.4'
N N 0.0061 0.0033 'International Tables Vol C Tables 4.2.6.8 and 6.1.1.4'
S S 0.1246 0.1234 'International Tables Vol C Tables 4.2.6.8 and 6.1.1.4'
Ni Ni 0.3393 1.1124 'International Tables Vol C Tables 4.2.6.8 and 6.1.1.4'

loop_
_geom_angle_atom_site_label_1
_geom_angle_atom_site_label_2
_geom_angle_atom_site_label_3
_geom_angle
_geom_angle_site_symmetry_1
_geom_angle_site_symmetry_3
_geom_angle_publ_flag
C1 S1 C3 95.81(12) . . ?
C1 S2 C4 95.73(12) . . ?
C2 S3 C5 95.55(11) . . ?
C2 S4 C6 95.55(11) . . ?
C3 S5 C7 97.41(13) . . ?
C4 S6 C8 103.63(15) . . ?
C5 S7 C9B 104.0(5) . . ?
C5 S7 C9A 98.98(14) . . ?
C6 S8 C10A 102.00(14) . . ?
C6 S8 C10B 97.4(5) . . ?
C2 C1 S1 120.68(18) . . ?
C2 C1 S2 123.62(18) . . ?
S1 C1 S2 115.59(13) . . ?
C1 C2 S4 122.79(18) . . ?
C1 C2 S3 121.44(17) . . ?
S4 C2 S3 115.64(13) . . ?
C4 C3 S1 116.65(18) . . ?
C4 C3 S5 126.1(2) . . ?
S1 C3 S5 117.20(15) . . ?
C3 C4 S6 128.6(2) . . ?
C3 C4 S2 116.17(19) . . ?
S6 C4 S2 115.24(15) . . ?
C6 C5 S3 116.61(18) . . ?
C6 C5 S7 128.57(19) . . ?
S3 C5 S7 114.82(13) . . ?
C5 C6 S4 116.65(18) . . ?
C5 C6 S8 128.61(19) . . ?
S4 C6 S8 114.74(13) . . ?
C8 C7 S5 113.1(2) . . ?
C7 C8 S6 115.8(2) . . ?
C10A C9A S7 113.5(3) . . ?
C9A C10A S8 113.5(3) . . ?
C10B C9B S7 112.1(12) . . ?
C9B C10B S8 114.3(12) . . ?
S12 Ni1 S11 94.77(2) . . ?
C11 S11 Ni1 102.09(9) . . ?
C12 S12 Ni1 101.88(9) . . ?
N11 S13 N12 99.30(12) . . ?
C12 N11 S13 106.59(19) . . ?
C11 N12 S13 106.59(19) . . ?
N12 C11 C12 113.6(2) . . ?
N12 C11 S11 126.0(2) . . ?
C12 C11 S11 120.42(19) . . ?
N11 C12 C11 113.9(2) . . ?
N11 C12 S12 125.3(2) . . ?
C11 C12 S12 120.83(19) . . ?
S21 Ni2 S22 94.54(5) . . ?
C21 S21 Ni2 102.04(19) . . ?
C22 S22 Ni2 101.44(14) . . ?
N22 S23 N21 100.8(3) . . ?
C21 N21 S23 105.0(4) . . ?
C22 N22 S23 106.2(4) . . ?
N21 C21 C22 115.6(5) . . ?
N21 C21 S21 124.7(4) . . ?
C22 C21 S21 119.7(5) . . ?
N22 C22 C21 112.4(5) . . ?
N22 C22 S22 125.5(4) . . ?
C21 C22 S22 122.1(4) . . ?

loop_
_geom_bond_atom_site_label_1
_geom_bond_atom_site_label_2
_geom_bond_distance
_geom_bond_site_symmetry_2
_geom_bond_publ_flag
S1 C1 1.719(2) . ?
S1 C3 1.739(3) . ?
S2 C1 1.720(2) . ?
S2 C4 1.747(3) . ?
S3 C2 1.726(2) . ?
S3 C5 1.739(2) . ?
S4 C2 1.722(2) . ?
S4 C6 1.741(2) . ?
S5 C3 1.746(2) . ?
S5 C7 1.806(3) . ?
S6 C4 1.738(3) . ?
S6 C8 1.817(3) . ?
S7 C5 1.741(2) . ?
S7 C9B 1.741(17) . ?
S7 C9A 1.821(4) . ?
S8 C6 1.744(2) . ?
S8 C10A 1.782(3) . ?
S8 C10B 1.899(16) . ?
C1 C2 1.390(3) . ?
C3 C4 1.360(4) . ?
C5 C6 1.359(3) . ?
C7 C8 1.496(5) . ?
C9A C10A 1.508(5) . ?
C9B C10B 1.50(2) . ?
Ni1 S12 2.1651(6) . ?
Ni1 S11 2.1681(6) . ?
S11 C11 1.721(3) . ?
S12 C12 1.724(3) . ?
S13 N11 1.639(3) . ?
S13 N12 1.639(3) . ?
N11 C12 1.319(3) . ?
N12 C11 1.323(3) . ?
C11 C12 1.434(4) . ?
Ni2 S21 2.1699(13) . ?
Ni2 S22 2.1817(10) . ?
S21 C21 1.727(5) . ?
S22 C22 1.700(6) . ?
S23 N22 1.621(5) . ?
S23 N21 1.632(5) . ?
N21 C21 1.303(7) . ?
N22 C22 1.326(6) . ?
C21 C22 1.438(6) . ?

loop_
_geom_contact_atom_site_label_1
_geom_contact_atom_site_label_2
_geom_contact_distance
_geom_contact_site_symmetry_2
_geom_contact_publ_flag
S1 S13 3.4174(10) 4_576 ?
S2 S11 3.6042(10) 4_575 ?
S4 S12 3.5150(9) 2_655 ?
S5 S13 3.5951(11) 4_576 ?
S23 N21 3.265(5) 3_566 ?

loop_
_geom_torsion_atom_site_label_1
_geom_torsion_atom_site_label_2
_geom_torsion_atom_site_label_3
_geom_torsion_atom_site_label_4
_geom_torsion
_geom_torsion_site_symmetry_1
_geom_torsion_site_symmetry_2
_geom_torsion_site_symmetry_3
_geom_torsion_site_symmetry_4
_geom_torsion_publ_flag
C3 S1 C1 C2 -178.6(2) . . . . ?
C3 S1 C1 S2 -2.20(15) . . . . ?
C4 S2 C1 C2 178.4(2) . . . . ?
C4 S2 C1 S1 2.14(15) . . . . ?
S1 C1 C2 S4 175.88(13) . . . . ?
S2 C1 C2 S4 -0.2(3) . . . . ?
S1 C1 C2 S3 0.2(3) . . . . ?
S2 C1 C2 S3 -175.89(13) . . . . ?
C6 S4 C2 C1 -175.6(2) . . . . ?
C6 S4 C2 S3 0.29(15) . . . . ?
C5 S3 C2 C1 175.6(2) . . . . ?
C5 S3 C2 S4 -0.44(15) . . . . ?
C1 S1 C3 C4 1.4(2) . . . . ?
C1 S1 C3 S5 178.86(14) . . . . ?
C7 S5 C3 C4 31.5(3) . . . . ?
C7 S5 C3 S1 -145.69(17) . . . . ?
S1 C3 C4 S6 179.16(15) . . . . ?
S5 C3 C4 S6 2.0(4) . . . . ?
S1 C3 C4 S2 -0.2(3) . . . . ?
S5 C3 C4 S2 -177.36(14) . . . . ?
C8 S6 C4 C3 -10.5(3) . . . . ?
C8 S6 C4 S2 168.84(17) . . . . ?
C1 S2 C4 C3 -1.2(2) . . . . ?
C1 S2 C4 S6 179.41(14) . . . . ?
C2 S3 C5 C6 0.5(2) . . . . ?
C2 S3 C5 S7 -179.16(14) . . . . ?
C9B S7 C5 C6 10.9(7) . . . . ?
C9A S7 C5 C6 -17.4(3) . . . . ?
C9B S7 C5 S3 -169.5(6) . . . . ?
C9A S7 C5 S3 162.18(17) . . . . ?
S3 C5 C6 S4 -0.4(3) . . . . ?
S7 C5 C6 S4 179.22(14) . . . . ?
S3 C5 C6 S8 179.14(14) . . . . ?
S7 C5 C6 S8 -1.3(4) . . . . ?
C2 S4 C6 C5 0.0(2) . . . . ?
C2 S4 C6 S8 -179.53(13) . . . . ?
C10A S8 C6 C5 -8.0(3) . . . . ?
C10B S8 C6 C5 17.4(6) . . . . ?
C10A S8 C6 S4 171.54(17) . . . . ?
C10B S8 C6 S4 -163.1(6) . . . . ?
C3 S5 C7 C8 -63.9(2) . . . . ?
S5 C7 C8 S6 64.4(3) . . . . ?
C4 S6 C8 C7 -23.7(3) . . . . ?
C5 S7 C9A C10A 53.2(3) . . . . ?
S7 C9A C10A S8 -72.3(3) . . . . ?
C6 S8 C10A C9A 43.9(3) . . . . ?
C5 S7 C9B C10B -45.5(13) . . . . ?
S7 C9B C10B S8 72.2(15) . . . . ?
C6 S8 C10B C9B -52.9(13) . . . . ?
S12 Ni1 S11 C11 -0.96(9) . . . . ?
S11 Ni1 S12 C12 1.08(9) . . . . ?
N12 S13 N11 C12 0.4(2) . . . . ?
N11 S13 N12 C11 0.2(2) . . . . ?
S13 N12 C11 C12 -0.7(3) . . . . ?
S13 N12 C11 S11 178.89(16) . . . . ?
Ni1 S11 C11 N12 -179.0(2) . . . . ?
Ni1 S11 C11 C12 0.6(2) . . . . ?
S13 N11 C12 C11 -0.8(3) . . . . ?
S12 N11 C12 S13 179.66(15) . . . . ?
N12 C11 C12 N11 1.1(3) . . . . ?
S11 C11 C12 N11 -178.55(19) . . . . ?
N12 C11 C12 S12 179.97(19) . . . . ?
S11 C11 C12 S12 0.3(3) . . . . ?
Ni1 S12 C12 N11 177.7(2) . . . . ?
Ni1 S12 C12 C11 -1.0(2) . . . . ?
S22 Ni2 S21 C21 -3.46(14) . . . . ?
S21 Ni2 S22 C22 4.24(13) . . . . ?
N22 S23 N21 C21 1.7(5) . . . . ?
N21 S23 N22 C22 -1.9(4) . . . . ?
S23 N21 C21 C22 -1.1(6) . . . . ?
S21 N21 C21 S23 -178.6(3) . . . . ?
Ni2 S21 C21 N21 -178.0(4) . . . . ?
Ni2 S21 C21 C22 1.7(3) . . . . ?
S23 N22 C22 C21 1.4(5) . . . . ?
S22 N22 C22 S23 -179.4(3) . . . . ?
N21 C21 C22 N22 -0.2(6) . . . . ?
S21 C21 C22 N22 -179.9(3) . . . . ?
N21 C21 C22 S22 -178.2(4) . . . . ?
S21 C21 C22 S22 2.0(5) . . . . ?
Ni2 S22 C22 N22 177.8(4) . . . . ?
Ni2 S22 C22 C21 -4.5(3) . . . . ?
